data_2207297
loop_
_publ_author_name
'Cho, Hyeon Mo'
'Moore, Jeffrey S.'
'Wilson, Scott R.'

_publ_section_title
;
 <i>N</i>,<i>N</i>'-Bis(3-iodophenyl)ethylenediimine
;
_journal_coeditor_code LH6520
_journal_issue 11
_journal_name_full 'Acta Crystallographica Section E'
_journal_page_first o3773
_journal_page_last o3774
_journal_paper_doi 10.1107/S1600536805033076
_journal_volume 61
_journal_year 2005
_chemical_formula_iupac 'C14 H10 I2 N2'
_chemical_formula_moiety 'C14 H10 I2 N2'
_chemical_formula_sum 'C14 H10 I2 N2'
_chemical_formula_weight 460.04
_chemical_name_systematic
;
N,N'-Bis(3-iodophenyl)ethylenediimine
;
_space_group_IT_number 15
_symmetry_cell_setting monoclinic
_symmetry_space_group_name_Hall '-C 2yc'
_symmetry_space_group_name_H-M 'C 1 2/c 1'
_atom_sites_solution_hydrogens geom
_atom_sites_solution_primary direct
_atom_sites_solution_secondary difmap
_audit_creation_method SHELXL97
_cell_angle_alpha 90.00
_cell_angle_beta 98.829(4)
_cell_angle_gamma 90.00
_cell_formula_units_Z 4
_cell_length_a 16.262(4)
_cell_length_b 4.7074(11)
_cell_length_c 18.708(4)
_cell_measurement_reflns_used 879
_cell_measurement_temperature 193(2)
_cell_measurement_theta_max 28.3
_cell_measurement_theta_min 2.6
_cell_volume 1415.2(6)
_computing_cell_refinement 'SAINT (Bruker, 2001)'
_computing_data_collection 'SMART (Bruker, 2001)'
_computing_data_reduction SAINT
_computing_molecular_graphics SHELXTL
_computing_publication_material 'XCIF (Bruker, 2001)'
_computing_structure_refinement SHELXTL
_computing_structure_solution 'SHELXTL (Bruker, 2001)'
_diffrn_ambient_temperature 193(2)
_diffrn_measured_fraction_theta_full 0.998
_diffrn_measured_fraction_theta_max 0.998
_diffrn_measurement_device 'Siemens Platform CCD area-detector'
_diffrn_measurement_method 'Profile data from \w'
_diffrn_radiation_monochromator graphite
_diffrn_radiation_source 'normal-focus sealed tube'
_diffrn_radiation_type MoK\a
_diffrn_radiation_wavelength 0.71073
_diffrn_reflns_av_R_equivalents 0.0223
_diffrn_reflns_av_sigmaI/netI 0.0204
_diffrn_reflns_limit_h_max 21
_diffrn_reflns_limit_h_min -21
_diffrn_reflns_limit_k_max 6
_diffrn_reflns_limit_k_min -6
_diffrn_reflns_limit_l_max 24
_diffrn_reflns_limit_l_min -24
_diffrn_reflns_number 6991
_diffrn_reflns_theta_full 28.29
_diffrn_reflns_theta_max 28.29
_diffrn_reflns_theta_min 2.20
_diffrn_standards_decay_% 0.4
_diffrn_standards_interval_time 244
_diffrn_standards_number 151
_exptl_absorpt_coefficient_mu 4.428
_exptl_absorpt_correction_T_max 0.7714
_exptl_absorpt_correction_T_min 0.2954
_exptl_absorpt_correction_type integration
_exptl_absorpt_process_details '(XPREP in SHELXTL; Bruker, 2001)'
_exptl_crystal_colour yellow
_exptl_crystal_density_diffrn 2.159
_exptl_crystal_description tabular
_exptl_crystal_F_000 856
_exptl_crystal_size_max 0.34
_exptl_crystal_size_mid 0.24
_exptl_crystal_size_min 0.06
_refine_diff_density_max 0.719
_refine_diff_density_min -0.791
_refine_ls_extinction_coef 0.0047(2)
_refine_ls_extinction_expression Fc^*^=kFc[1+0.001xFc^2^\l^3^/sin(2\q)]^-1/4^
_refine_ls_extinction_method 'SHELXTL (Bruker, 2001)'
_refine_ls_goodness_of_fit_ref 1.055
_refine_ls_hydrogen_treatment constr
_refine_ls_matrix_type full
_refine_ls_number_parameters 88
_refine_ls_number_reflns 1760
_refine_ls_number_restraints 0
_refine_ls_restrained_S_all 1.055
_refine_ls_R_factor_all 0.0242
_refine_ls_R_factor_gt 0.0212
_refine_ls_shift/su_max 0.001
_refine_ls_shift/su_mean 0.000
_refine_ls_structure_factor_coef Fsqd
_refine_ls_weighting_details 'calc w = 1/[\s^2^(Fo^2^)+(0.0295P)^2^+1.6495P] where P = (Fo^2^+2Fc^2^)/3'
_refine_ls_weighting_scheme calc
_refine_ls_wR_factor_gt 0.0546
_refine_ls_wR_factor_ref 0.0560
_reflns_number_gt 1607
_reflns_number_total 1760
_reflns_threshold_expression I>2\s(I)
_cod_data_source_file lh6520.cif
_cod_data_source_block I
_cod_original_sg_symbol_H-M 'C 2/c'
_cod_database_code 2207297
_cod_database_fobs_code 2207297

loop_
_symmetry_equiv_pos_as_xyz
'x, y, z'
'-x, y, -z+1/2'
'x+1/2, y+1/2, z'
'-x+1/2, y+1/2, -z+1/2'
'-x, -y, -z'
'x, -y, z-1/2'
'-x+1/2, -y+1/2, -z'
'x+1/2, -y+1/2, z-1/2'

loop_
_atom_site_label
_atom_site_fract_x
_atom_site_fract_y
_atom_site_fract_z
_atom_site_U_iso_or_equiv
_atom_site_adp_type
_atom_site_calc_flag
_atom_site_refinement_flags
_atom_site_occupancy
_atom_site_type_symbol
C1 0.03012(13) 0.5940(5) 0.52037(12) 0.0298(5) Uani d . 1 C
H1 0.0858 0.5914 0.5107 0.095(13) Uiso calc R 1 H
C2 0.07114(13) 0.9415(5) 0.60663(11) 0.0283(4) Uani d . 1 C
C3 0.15177(14) 0.9815(5) 0.59080(13) 0.0322(5) Uani d . 1 C
H3 0.1700 0.8788 0.5524 0.053(8) Uiso calc R 1 H
C4 0.20477(13) 1.1712(5) 0.63129(12) 0.0275(4) Uani d . 1 C
C5 0.17915(16) 1.3240(5) 0.68736(13) 0.0338(5) Uani d . 1 C
H5 0.2157 1.4550 0.7147 0.038(7) Uiso calc R 1 H
C6 0.09907(19) 1.2823(5) 0.70278(15) 0.0388(6) Uani d . 1 C
H6 0.0810 1.3847 0.7413 0.049(8) Uiso calc R 1 H
C7 0.04556(14) 1.0938(5) 0.66277(12) 0.0314(5) Uani d . 1 C
H7 -0.0091 1.0682 0.6737 0.039(7) Uiso calc R 1 H
I1 0.325791(9) 1.22825(4) 0.607495(9) 0.03758(10) Uani d . 1 I
N1 0.01194(15) 0.7582(4) 0.56736(15) 0.0438(6) Uani d . 1 N

loop_
_atom_site_aniso_label
_atom_site_aniso_U_11
_atom_site_aniso_U_22
_atom_site_aniso_U_33
_atom_site_aniso_U_12
_atom_site_aniso_U_13
_atom_site_aniso_U_23
C1 0.0242(10) 0.0308(11) 0.0345(12) -0.0052(9) 0.0046(9) -0.0054(9)
C2 0.0266(10) 0.0289(10) 0.0296(11) -0.0066(8) 0.0046(8) -0.0053(8)
C3 0.0278(10) 0.0346(11) 0.0355(12) -0.0065(9) 0.0084(9) -0.0107(9)
C4 0.0252(11) 0.0271(10) 0.0298(11) -0.0034(8) 0.0023(8) 0.0015(8)
C5 0.0355(12) 0.0360(11) 0.0288(11) -0.0104(10) 0.0015(9) -0.0079(9)
C6 0.0406(15) 0.0433(14) 0.0340(13) -0.0096(10) 0.0110(11) -0.0150(10)
C7 0.0294(11) 0.0359(12) 0.0299(11) -0.0069(9) 0.0076(9) -0.0061(9)
I1 0.02493(12) 0.04507(13) 0.04290(14) -0.01160(6) 0.00572(7) -0.00591(6)
N1 0.0263(11) 0.0552(15) 0.0528(15) -0.0174(8) 0.0148(10) -0.0272(10)

loop_
_atom_type_symbol
_atom_type_description
_atom_type_scat_dispersion_real
_atom_type_scat_dispersion_imag
_atom_type_scat_source
C C 0.0033 0.0016 'International Tables Vol C Tables 4.2.6.8 and 6.1.1.4'
H H 0.0000 0.0000 'International Tables Vol C Tables 4.2.6.8 and 6.1.1.4'
N N 0.0061 0.0033 'International Tables Vol C Tables 4.2.6.8 and 6.1.1.4'
I I -0.4742 1.8119 'International Tables Vol C Tables 4.2.6.8 and 6.1.1.4'

loop_
_geom_angle_atom_site_label_1
_geom_angle_atom_site_label_2
_geom_angle_atom_site_label_3
_geom_angle_site_symmetry_1
_geom_angle_site_symmetry_3
_geom_angle
N1 C1 C1 . 5_566 122.6(3)
N1 C1 H1 . . 118.7
C1 C1 H1 5_566 . 118.7
C7 C2 C3 . . 119.3(2)
C7 C2 N1 . . 116.7(2)
C3 C2 N1 . . 123.9(2)
C4 C3 C2 . . 119.7(2)
C4 C3 H3 . . 120.1
C2 C3 H3 . . 120.1
C3 C4 C5 . . 121.0(2)
C3 C4 I1 . . 119.45(17)
C5 C4 I1 . . 119.59(16)
C4 C5 C6 . . 118.9(2)
C4 C5 H5 . . 120.6
C6 C5 H5 . . 120.6
C7 C6 C5 . . 120.7(2)
C7 C6 H6 . . 119.6
C5 C6 H6 . . 119.6
C6 C7 C2 . . 120.4(2)
C6 C7 H7 . . 119.8
C2 C7 H7 . . 119.8
C1 N1 C2 . . 122.1(2)

loop_
_geom_bond_atom_site_label_1
_geom_bond_atom_site_label_2
_geom_bond_site_symmetry_2
_geom_bond_distance
C1 N1 . 1.240(3)
C1 C1 5_566 1.447(4)
C1 H1 . 0.9500
C2 C7 . 1.387(3)
C2 C3 . 1.401(3)
C2 N1 . 1.412(3)
C3 C4 . 1.383(3)
C3 H3 . 0.9500
C4 C5 . 1.388(3)
C4 I1 . 2.101(2)
C5 C6 . 1.390(4)
C5 H5 . 0.9500
C6 C7 . 1.380(3)
C6 H6 . 0.9500
C7 H7 . 0.9500

loop_
_geom_torsion_atom_site_label_1
_geom_torsion_atom_site_label_2
_geom_torsion_atom_site_label_3
_geom_torsion_atom_site_label_4
_geom_torsion_site_symmetry_1
_geom_torsion
C7 C2 C3 C4 . 0.1(4)
N1 C2 C3 C4 . 178.4(2)
C2 C3 C4 C5 . -0.3(4)
C2 C3 C4 I1 . 179.68(17)
C3 C4 C5 C6 . 0.4(4)
I1 C4 C5 C6 . -179.5(2)
C4 C5 C6 C7 . -0.5(4)
C5 C6 C7 C2 . 0.3(4)
C3 C2 C7 C6 . -0.2(4)
N1 C2 C7 C6 . -178.6(2)
C1 C1 N1 C2 5_566 -179.8(3)
C7 C2 N1 C1 . -173.6(3)
C3 C2 N1 C1 . 8.1(4)
